data_4089017
loop_
_publ_author_name
'Murosaki, Takahiro'
'Kaneda, Shohei'
'Maruhashi, Ryota'
'Sadamori, Kazuya'
'Shoji, Yoshiaki'
'Tamao, Kohei'
'Hashizume, Daisuke'
'Hayakawa, Naoki'
'Matsuo, Tsukasa'

_publ_section_title
;
 Synthesis and Structural Characteristics of Discrete Organoboron and
 Organoaluminum Hydrides Incorporating Bulky Eind Groups
;
_journal_issue 19
_journal_name_full Organometallics
_journal_page_first 3397
_journal_paper_doi 10.1021/acs.organomet.6b00633
_journal_volume 35
_journal_year 2016
_chemical_formula_moiety 'C64 H116 Al2 Li2 O2'
_chemical_formula_sum 'C64 H116 Al2 Li2 O2'
_chemical_formula_weight 985.46
_space_group_crystal_system monoclinic
_space_group_IT_number 14
_space_group_name_Hall '-P 2ybc'
_space_group_name_H-M_alt 'P 1 21/c 1'
_atom_sites_solution_hydrogens geom
_atom_sites_solution_primary direct
_atom_sites_solution_secondary difmap
_cell_angle_alpha 90.0000
_cell_angle_beta 105.0125(15)
_cell_angle_gamma 90.0000
_cell_formula_units_Z 4
_cell_length_a 20.016(2)
_cell_length_b 16.3120(17)
_cell_length_c 20.747(2)
_cell_measurement_reflns_used 17202
_cell_measurement_temperature 100
_cell_measurement_theta_max 31.01
_cell_measurement_theta_min 2.50
_cell_volume 6542.7(11)
_computing_cell_refinement CrystalClear
_computing_data_collection 'CrystalClear (Rigaku Inc., 2008)'
_computing_data_reduction CrystalClear
_computing_molecular_graphics 'CrystalStructure 4.2.1'
_computing_publication_material 'CrystalStructure 4.2.1 (Rigaku, 2016)'
_computing_structure_refinement 'SHELXL97 (Sheldrick, 2008)'
_computing_structure_solution 'SHELXS97 (Sheldrick, 2008)'
_diffrn_ambient_temperature 100
_diffrn_detector_area_resol_mean 7.111
_diffrn_measured_fraction_theta_full 0.996
_diffrn_measured_fraction_theta_max 0.990
_diffrn_measurement_device_type 'Rigaku Saturn724'
_diffrn_measurement_method \w
_diffrn_radiation_type 'Mo K\a'
_diffrn_radiation_wavelength 0.71075
_diffrn_reflns_av_R_equivalents 0.0453
_diffrn_reflns_Laue_measured_fraction_full 0.996
_diffrn_reflns_Laue_measured_fraction_max 0.990
_diffrn_reflns_limit_h_max 13
_diffrn_reflns_limit_h_min -25
_diffrn_reflns_limit_k_max 21
_diffrn_reflns_limit_k_min -20
_diffrn_reflns_limit_l_max 26
_diffrn_reflns_limit_l_min -26
_diffrn_reflns_number 105209
_diffrn_reflns_point_group_measured_fraction_full 0.996
_diffrn_reflns_point_group_measured_fraction_max 0.990
_diffrn_reflns_theta_full 25.242
_diffrn_reflns_theta_max 27.500
_diffrn_reflns_theta_min 3.161
_diffrn_standards_number 0
_exptl_absorpt_coefficient_mu 0.082
_exptl_absorpt_correction_T_max 0.973
_exptl_absorpt_correction_T_min 0.967
_exptl_absorpt_correction_type numerical
_exptl_absorpt_process_details 'NUMABS (Rigaku, 1999)'
_exptl_crystal_colour colorless
_exptl_crystal_density_diffrn 1.000
_exptl_crystal_density_method 'not measured'
_exptl_crystal_description block
_exptl_crystal_F_000 2192.00
_exptl_crystal_size_max 0.390
_exptl_crystal_size_mid 0.330
_exptl_crystal_size_min 0.330
_refine_diff_density_max 0.34
_refine_diff_density_min -0.24
_refine_ls_extinction_method none
_refine_ls_goodness_of_fit_ref 1.147
_refine_ls_hydrogen_treatment mixed
_refine_ls_number_parameters 675
_refine_ls_number_reflns 14873
_refine_ls_number_restraints 0
_refine_ls_R_factor_all 0.0678
_refine_ls_R_factor_gt 0.0612
_refine_ls_shift/su_max 0.000
_refine_ls_structure_factor_coef Fsqd
_refine_ls_weighting_details 'w = 1/[\s^2^(Fo^2^)+(0.0534P)^2^+3.1080P] where P=(Fo^2^+2Fc^2^)/3'
_refine_ls_weighting_scheme calc
_refine_ls_wR_factor_gt 0.1370
_refine_ls_wR_factor_ref 0.1410
_reflns_Friedel_coverage 0.000
_reflns_number_gt 13637
_reflns_number_total 14873
_reflns_threshold_expression F^2^>2.0\s(F^2^)
_cod_data_source_file om6b00633_si_002.cif
_cod_data_source_block 5_LiEindAlH3
_cod_original_cell_volume 6542.9(12)
_cod_database_code 4089017
_shelxl_version_number 2013-4

loop_
_space_group_symop_id
_space_group_symop_operation_xyz
1 +X,+Y,+Z
2 -X,1/2+Y,1/2-Z
3 -X,-Y,-Z
4 +X,-1/2-Y,-1/2+Z

loop_
_atom_site_label
_atom_site_type_symbol
_atom_site_fract_x
_atom_site_fract_y
_atom_site_fract_z
_atom_site_U_iso_or_equiv
_atom_site_adp_type
_atom_site_occupancy
_atom_site_site_symmetry_order
_atom_site_calc_flag
_atom_site_refinement_flags_posn
_atom_site_refinement_flags_adp
Al1 Al 0.28943(2) 0.25746(3) 0.52808(2) 0.02203(11) Uani 1 1 d . .
Al2 Al 0.20331(2) 0.05597(3) 0.40742(2) 0.02217(11) Uani 1 1 d . .
O1 O 0.35164(6) 0.14452(8) 0.33547(6) 0.0308(3) Uani 1 1 d . .
O2 O 0.15359(6) 0.12235(8) 0.60655(6) 0.0294(3) Uani 1 1 d . .
C1 C 0.34338(8) 0.34620(9) 0.58628(7) 0.0189(3) Uani 1 1 d . .
C2 C 0.31584(7) 0.42526(9) 0.59184(7) 0.0178(3) Uani 1 1 d . .
C3 C 0.24492(8) 0.45896(9) 0.55417(7) 0.0195(3) Uani 1 1 d . .
C4 C 0.25147(8) 0.55245(10) 0.57039(8) 0.0226(3) Uani 1 1 d . .
H4A H 0.2597 0.5831 0.5320 0.027 Uiso 1 1 calc R U
H4B H 0.2082 0.5730 0.5793 0.027 Uiso 1 1 calc R U
C5 C 0.31293(8) 0.56501(9) 0.63271(8) 0.0210(3) Uani 1 1 d . .
C6 C 0.35355(8) 0.48612(9) 0.63364(7) 0.0185(3) Uani 1 1 d . .
C7 C 0.42118(8) 0.47222(9) 0.66990(7) 0.0194(3) Uani 1 1 d . .
H7 H 0.4462 0.5131 0.6990 0.023 Uiso 1 1 calc R U
C8 C 0.45147(8) 0.39752(9) 0.66288(7) 0.0193(3) Uani 1 1 d . .
C9 C 0.52643(8) 0.37481(10) 0.69377(8) 0.0234(3) Uani 1 1 d . .
C10 C 0.53259(8) 0.29028(10) 0.66129(9) 0.0276(4) Uani 1 1 d . .
H10A H 0.5568 0.2509 0.6958 0.033 Uiso 1 1 calc R U
H10B H 0.5595 0.2959 0.6277 0.033 Uiso 1 1 calc R U
C11 C 0.45843(8) 0.25853(10) 0.62733(8) 0.0230(3) Uani 1 1 d . .
C12 C 0.41328(8) 0.33556(9) 0.62295(7) 0.0188(3) Uani 1 1 d . .
C13 C 0.22893(8) 0.44461(10) 0.47830(8) 0.0227(3) Uani 1 1 d . .
H13A H 0.2172 0.3860 0.4693 0.027 Uiso 1 1 calc R U
H13B H 0.1875 0.4770 0.4564 0.027 Uiso 1 1 calc R U
C14 C 0.28686(9) 0.46659(11) 0.44580(8) 0.0295(4) Uani 1 1 d . .
H14A H 0.3277 0.4330 0.4653 0.035 Uiso 1 1 calc R U
H14B H 0.2987 0.5247 0.4535 0.035 Uiso 1 1 calc R U
H14C H 0.2714 0.4562 0.3977 0.035 Uiso 1 1 calc R U
C15 C 0.18740(8) 0.42036(10) 0.58178(8) 0.0220(3) Uani 1 1 d . .
H15A H 0.1921 0.3600 0.5810 0.026 Uiso 1 1 calc R U
H15B H 0.1950 0.4371 0.6290 0.026 Uiso 1 1 calc R U
C16 C 0.11327(8) 0.44296(11) 0.54434(9) 0.0290(4) Uani 1 1 d . .
H16A H 0.1020 0.4179 0.4999 0.035 Uiso 1 1 calc R U
H16B H 0.1092 0.5027 0.5399 0.035 Uiso 1 1 calc R U
H16C H 0.0812 0.4228 0.5692 0.035 Uiso 1 1 calc R U
C17 C 0.35591(9) 0.64212(10) 0.62728(9) 0.0264(3) Uani 1 1 d . .
H17A H 0.3242 0.6897 0.6177 0.032 Uiso 1 1 calc R U
H17B H 0.3887 0.6518 0.6713 0.032 Uiso 1 1 calc R U
C18 C 0.39676(9) 0.63964(11) 0.57483(10) 0.0329(4) Uani 1 1 d . .
H18A H 0.3650 0.6310 0.5307 0.039 Uiso 1 1 calc R U
H18B H 0.4303 0.5947 0.5849 0.039 Uiso 1 1 calc R U
H18C H 0.4213 0.6917 0.5751 0.039 Uiso 1 1 calc R U
C19 C 0.28929(8) 0.57054(10) 0.69810(8) 0.0252(3) Uani 1 1 d . .
H19A H 0.2619 0.5209 0.7014 0.030 Uiso 1 1 calc R U
H19B H 0.3310 0.5695 0.7362 0.030 Uiso 1 1 calc R U
C20 C 0.24631(10) 0.64585(11) 0.70540(10) 0.0346(4) Uani 1 1 d . .
H20A H 0.2070 0.6507 0.6660 0.042 Uiso 1 1 calc R U
H20B H 0.2751 0.6951 0.7095 0.042 Uiso 1 1 calc R U
H20C H 0.2293 0.6400 0.7454 0.042 Uiso 1 1 calc R U
C21 C 0.57572(9) 0.43981(11) 0.67703(10) 0.0321(4) Uani 1 1 d . .
H21A H 0.5726 0.4902 0.7027 0.039 Uiso 1 1 calc R U
H21B H 0.6237 0.4191 0.6925 0.039 Uiso 1 1 calc R U
C22 C 0.56215(11) 0.46272(13) 0.60361(11) 0.0417(5) Uani 1 1 d . .
H22A H 0.5128 0.4744 0.5854 0.050 Uiso 1 1 calc R U
H22B H 0.5756 0.4170 0.5790 0.050 Uiso 1 1 calc R U
H22C H 0.5893 0.5114 0.5992 0.050 Uiso 1 1 calc R U
C23 C 0.53933(9) 0.36871(11) 0.77037(8) 0.0274(4) Uani 1 1 d . .
H23A H 0.5241 0.4206 0.7868 0.033 Uiso 1 1 calc R U
H23B H 0.5099 0.3243 0.7805 0.033 Uiso 1 1 calc R U
C24 C 0.61412(10) 0.35235(12) 0.80927(10) 0.0383(4) Uani 1 1 d . .
H24A H 0.6424 0.4008 0.8072 0.046 Uiso 1 1 calc R U
H24B H 0.6322 0.3053 0.7897 0.046 Uiso 1 1 calc R U
H24C H 0.6157 0.3404 0.8559 0.046 Uiso 1 1 calc R U
C25 C 0.45573(9) 0.21925(11) 0.55917(9) 0.0298(4) Uani 1 1 d . .
H25A H 0.4915 0.1760 0.5658 0.036 Uiso 1 1 calc R U
H25B H 0.4102 0.1923 0.5425 0.036 Uiso 1 1 calc R U
C26 C 0.46659(10) 0.27818(13) 0.50566(10) 0.0370(4) Uani 1 1 d . .
H26A H 0.5133 0.3013 0.5196 0.044 Uiso 1 1 calc R U
H26B H 0.4325 0.3225 0.4995 0.044 Uiso 1 1 calc R U
H26C H 0.4610 0.2485 0.4635 0.044 Uiso 1 1 calc R U
C27 C 0.43487(9) 0.19579(10) 0.67313(9) 0.0276(4) Uani 1 1 d . .
H27A H 0.4444 0.2194 0.7186 0.033 Uiso 1 1 calc R U
H27B H 0.3841 0.1889 0.6568 0.033 Uiso 1 1 calc R U
C28 C 0.46819(11) 0.11111(12) 0.67822(11) 0.0422(5) Uani 1 1 d . .
H28A H 0.5186 0.1169 0.6897 0.051 Uiso 1 1 calc R U
H28B H 0.4526 0.0828 0.6353 0.051 Uiso 1 1 calc R U
H28C H 0.4548 0.0792 0.7129 0.051 Uiso 1 1 calc R U
C29 C 0.16250(7) -0.04739(9) 0.36009(7) 0.0188(3) Uani 1 1 d . .
C30 C 0.10550(7) -0.04618(9) 0.30282(7) 0.0179(3) Uani 1 1 d . .
C31 C 0.06764(8) 0.02944(9) 0.26695(8) 0.0198(3) Uani 1 1 d . .
C32 C 0.00335(8) -0.00806(10) 0.21685(8) 0.0233(3) Uani 1 1 d . .
H32A H -0.0383 0.0000 0.2334 0.028 Uiso 1 1 calc R U
H32B H -0.0044 0.0194 0.1730 0.028 Uiso 1 1 calc R U
C33 C 0.01622(8) -0.10108(9) 0.20934(7) 0.0206(3) Uani 1 1 d . .
C34 C 0.07584(8) -0.11775(9) 0.27023(7) 0.0189(3) Uani 1 1 d . .
C35 C 0.10085(8) -0.19447(9) 0.29410(8) 0.0201(3) Uani 1 1 d . .
H35 H 0.0802 -0.2431 0.2726 0.024 Uiso 1 1 calc R U
C36 C 0.15676(8) -0.19856(9) 0.35023(8) 0.0197(3) Uani 1 1 d . .
C37 C 0.19319(8) -0.27624(10) 0.38184(8) 0.0240(3) Uani 1 1 d . .
C38 C 0.23861(9) -0.24359(10) 0.44909(8) 0.0273(4) Uani 1 1 d . .
H38A H 0.2851 -0.2689 0.4588 0.033 Uiso 1 1 calc R U
H38B H 0.2173 -0.2578 0.4857 0.033 Uiso 1 1 calc R U
C39 C 0.24483(8) -0.14855(10) 0.44410(8) 0.0225(3) Uani 1 1 d . .
C40 C 0.18608(7) -0.12696(10) 0.38252(7) 0.0197(3) Uani 1 1 d . .
C41 C 0.04369(8) 0.09054(10) 0.31349(8) 0.0233(3) Uani 1 1 d . .
H41A H 0.0846 0.1211 0.3394 0.028 Uiso 1 1 calc R U
H41B H 0.0118 0.1307 0.2855 0.028 Uiso 1 1 calc R U
C42 C 0.00739(9) 0.05176(11) 0.36222(9) 0.0288(4) Uani 1 1 d . .
H42A H -0.0095 0.0950 0.3868 0.035 Uiso 1 1 calc R U
H42B H 0.0401 0.0167 0.3937 0.035 Uiso 1 1 calc R U
H42C H -0.0317 0.0187 0.3374 0.035 Uiso 1 1 calc R U
C43 C 0.11556(8) 0.07202(9) 0.22941(8) 0.0220(3) Uani 1 1 d . .
H43A H 0.1619 0.0783 0.2607 0.026 Uiso 1 1 calc R U
H43B H 0.1207 0.0353 0.1930 0.026 Uiso 1 1 calc R U
C44 C 0.09188(9) 0.15591(10) 0.19938(9) 0.0298(4) Uani 1 1 d . .
H44A H 0.0951 0.1959 0.2353 0.036 Uiso 1 1 calc R U
H44B H 0.0438 0.1523 0.1726 0.036 Uiso 1 1 calc R U
H44C H 0.1215 0.1733 0.1710 0.036 Uiso 1 1 calc R U
C45 C -0.04697(8) -0.15281(11) 0.21315(8) 0.0257(3) Uani 1 1 d . .
H45A H -0.0344 -0.2115 0.2130 0.031 Uiso 1 1 calc R U
H45B H -0.0577 -0.1413 0.2562 0.031 Uiso 1 1 calc R U
C46 C -0.11214(9) -0.13830(13) 0.15704(9) 0.0364(4) Uani 1 1 d . .
H46A H -0.1037 -0.1546 0.1144 0.044 Uiso 1 1 calc R U
H46B H -0.1244 -0.0800 0.1555 0.044 Uiso 1 1 calc R U
H46C H -0.1502 -0.1709 0.1652 0.044 Uiso 1 1 calc R U
C47 C 0.03682(9) -0.11661(10) 0.14340(8) 0.0260(3) Uani 1 1 d . .
H47A H 0.0002 -0.0934 0.1064 0.031 Uiso 1 1 calc R U
H47B H 0.0798 -0.0856 0.1452 0.031 Uiso 1 1 calc R U
C48 C 0.04852(10) -0.20533(11) 0.12630(9) 0.0341(4) Uani 1 1 d . .
H48A H 0.0057 -0.2366 0.1218 0.041 Uiso 1 1 calc R U
H48B H 0.0854 -0.2292 0.1619 0.041 Uiso 1 1 calc R U
H48C H 0.0620 -0.2073 0.0841 0.041 Uiso 1 1 calc R U
C49 C 0.14235(9) -0.34401(10) 0.39066(9) 0.0284(4) Uani 1 1 d . .
H49A H 0.1142 -0.3603 0.3459 0.034 Uiso 1 1 calc R U
H49B H 0.1696 -0.3925 0.4107 0.034 Uiso 1 1 calc R U
C50 C 0.09356(10) -0.32184(12) 0.43324(10) 0.0363(4) Uani 1 1 d . .
H50A H 0.0684 -0.2716 0.4160 0.044 Uiso 1 1 calc R U
H50B H 0.1203 -0.3130 0.4795 0.044 Uiso 1 1 calc R U
H50C H 0.0606 -0.3666 0.4317 0.044 Uiso 1 1 calc R U
C51 C 0.24103(9) -0.31170(11) 0.34031(9) 0.0302(4) Uani 1 1 d . .
H51A H 0.2728 -0.2676 0.3343 0.036 Uiso 1 1 calc R U
H51B H 0.2697 -0.3554 0.3670 0.036 Uiso 1 1 calc R U
C52 C 0.20624(11) -0.34698(12) 0.27166(10) 0.0379(4) Uani 1 1 d . .
H52A H 0.1771 -0.3049 0.2444 0.045 Uiso 1 1 calc R U
H52B H 0.1776 -0.3940 0.2767 0.045 Uiso 1 1 calc R U
H52C H 0.2417 -0.3647 0.2498 0.045 Uiso 1 1 calc R U
C53 C 0.23655(9) -0.10712(11) 0.50846(8) 0.0279(4) Uani 1 1 d . .
H53A H 0.2701 -0.1322 0.5470 0.033 Uiso 1 1 calc R U
H53B H 0.2489 -0.0485 0.5071 0.033 Uiso 1 1 calc R U
C54 C 0.16425(10) -0.11282(13) 0.52038(9) 0.0348(4) Uani 1 1 d . .
H54A H 0.1514 -0.1706 0.5222 0.042 Uiso 1 1 calc R U
H54B H 0.1307 -0.0854 0.4839 0.042 Uiso 1 1 calc R U
H54C H 0.1644 -0.0861 0.5627 0.042 Uiso 1 1 calc R U
C55 C 0.31506(8) -0.12443(11) 0.43077(9) 0.0265(3) Uani 1 1 d . .
H55A H 0.3229 -0.1598 0.3947 0.032 Uiso 1 1 calc R U
H55B H 0.3117 -0.0672 0.4143 0.032 Uiso 1 1 calc R U
C56 C 0.37808(9) -0.13102(13) 0.49081(10) 0.0383(4) Uani 1 1 d . .
H56A H 0.3794 -0.1857 0.5107 0.046 Uiso 1 1 calc R U
H56B H 0.3749 -0.0894 0.5240 0.046 Uiso 1 1 calc R U
H56C H 0.4203 -0.1222 0.4762 0.046 Uiso 1 1 calc R U
C57 C 0.28312(13) 0.24325(14) 0.26135(12) 0.0513(6) Uani 1 1 d . .
H57A H 0.3188 0.2845 0.2789 0.062 Uiso 1 1 calc R U
H57B H 0.2486 0.2442 0.2874 0.062 Uiso 1 1 calc R U
H57C H 0.2606 0.2555 0.2145 0.062 Uiso 1 1 calc R U
C58 C 0.31563(11) 0.16036(13) 0.26633(9) 0.0379(4) Uani 1 1 d . .
H58A H 0.2796 0.1182 0.2503 0.046 Uiso 1 1 calc R U
H58B H 0.3486 0.1580 0.2381 0.046 Uiso 1 1 calc R U
C59 C 0.38684(10) 0.06674(12) 0.34294(10) 0.0341(4) Uani 1 1 d . .
H59A H 0.4106 0.0596 0.3070 0.041 Uiso 1 1 calc R U
H59B H 0.3530 0.0217 0.3396 0.041 Uiso 1 1 calc R U
C60 C 0.43867(11) 0.06404(14) 0.40972(11) 0.0460(5) Uani 1 1 d . .
H60A H 0.4148 0.0704 0.4451 0.055 Uiso 1 1 calc R U
H60B H 0.4721 0.1086 0.4127 0.055 Uiso 1 1 calc R U
H60C H 0.4630 0.0113 0.4150 0.055 Uiso 1 1 calc R U
C61 C 0.05867(11) 0.19282(14) 0.53259(10) 0.0427(5) Uani 1 1 d . .
H61A H 0.0706 0.1660 0.4948 0.051 Uiso 1 1 calc R U
H61B H 0.0821 0.2460 0.5410 0.051 Uiso 1 1 calc R U
H61C H 0.0085 0.2011 0.5222 0.051 Uiso 1 1 calc R U
C62 C 0.08109(10) 0.14033(14) 0.59290(11) 0.0428(5) Uani 1 1 d . .
H62A H 0.0715 0.1688 0.6317 0.051 Uiso 1 1 calc R U
H62B H 0.0544 0.0885 0.5859 0.051 Uiso 1 1 calc R U
C63 C 0.17899(11) 0.07499(14) 0.66601(10) 0.0420(5) Uani 1 1 d . .
H63A H 0.1503 0.0252 0.6642 0.050 Uiso 1 1 calc R U
H63B H 0.1758 0.1076 0.7054 0.050 Uiso 1 1 calc R U
C64 C 0.25247(10) 0.05096(12) 0.67269(10) 0.0395(4) Uani 1 1 d . .
H64A H 0.2805 0.1003 0.6731 0.047 Uiso 1 1 calc R U
H64B H 0.2551 0.0162 0.6349 0.047 Uiso 1 1 calc R U
H64C H 0.2700 0.0206 0.7144 0.047 Uiso 1 1 calc R U
Li1 Li 0.29959(15) 0.16485(19) 0.40040(15) 0.0309(6) Uani 1 1 d . .
Li2 Li 0.20008(15) 0.14367(19) 0.53903(14) 0.0295(6) Uani 1 1 d . .
H1 H 0.2985(10) 0.1681(11) 0.5607(9) 0.029(5) Uiso 1 1 d . .
H2 H 0.2075(11) 0.2564(12) 0.5119(10) 0.038(6) Uiso 1 1 d . .
H3 H 0.3060(9) 0.2526(11) 0.4582(9) 0.023(5) Uiso 1 1 d . .
H4 H 0.2838(10) 0.0585(12) 0.4393(10) 0.035(5) Uiso 1 1 d . .
H5 H 0.2034(11) 0.1355(13) 0.3647(10) 0.038(6) Uiso 1 1 d . .
H6 H 0.1684(10) 0.0778(12) 0.4634(9) 0.031(5) Uiso 1 1 d . .

loop_
_atom_site_aniso_label
_atom_site_aniso_U_11
_atom_site_aniso_U_22
_atom_site_aniso_U_33
_atom_site_aniso_U_23
_atom_site_aniso_U_13
_atom_site_aniso_U_12
Al1 0.0256(2) 0.0196(2) 0.0204(2) -0.00379(19) 0.00516(18) -0.00306(18)
Al2 0.0215(2) 0.0221(2) 0.0219(2) -0.00495(19) 0.00382(18) -0.00303(18)
O1 0.0327(6) 0.0322(7) 0.0296(6) -0.0072(5) 0.0120(5) -0.0032(5)
O2 0.0298(6) 0.0346(7) 0.0245(6) 0.0036(5) 0.0081(5) 0.0003(5)
C1 0.0223(7) 0.0199(7) 0.0158(7) 0.0000(6) 0.0069(6) -0.0009(6)
C2 0.0202(7) 0.0184(7) 0.0147(7) 0.0004(6) 0.0045(5) -0.0014(6)
C3 0.0205(7) 0.0188(7) 0.0175(7) -0.0005(6) 0.0019(6) 0.0007(6)
C4 0.0225(7) 0.0204(7) 0.0223(8) 0.0002(6) 0.0011(6) 0.0013(6)
C5 0.0205(7) 0.0178(7) 0.0233(8) -0.0012(6) 0.0032(6) 0.0002(6)
C6 0.0199(7) 0.0184(7) 0.0173(7) 0.0009(6) 0.0050(6) 0.0000(5)
C7 0.0212(7) 0.0188(7) 0.0174(7) -0.0016(6) 0.0035(6) -0.0034(6)
C8 0.0193(7) 0.0211(7) 0.0179(7) 0.0013(6) 0.0053(6) -0.0002(6)
C9 0.0190(7) 0.0229(8) 0.0267(8) 0.0002(7) 0.0030(6) 0.0018(6)
C10 0.0226(8) 0.0257(8) 0.0338(9) -0.0011(7) 0.0060(7) 0.0051(6)
C11 0.0224(7) 0.0206(7) 0.0258(8) -0.0021(7) 0.0060(6) 0.0023(6)
C12 0.0227(7) 0.0185(7) 0.0164(7) 0.0008(6) 0.0071(6) 0.0015(6)
C13 0.0243(8) 0.0232(8) 0.0178(7) 0.0006(6) 0.0002(6) -0.0005(6)
C14 0.0330(9) 0.0348(9) 0.0204(8) 0.0043(7) 0.0064(7) -0.0012(7)
C15 0.0210(7) 0.0236(8) 0.0203(7) -0.0029(6) 0.0033(6) 0.0003(6)
C16 0.0213(8) 0.0368(9) 0.0275(9) -0.0033(8) 0.0037(6) -0.0010(7)
C17 0.0259(8) 0.0184(7) 0.0322(9) 0.0001(7) 0.0026(7) -0.0004(6)
C18 0.0317(9) 0.0265(9) 0.0399(10) 0.0088(8) 0.0084(8) -0.0020(7)
C19 0.0246(8) 0.0251(8) 0.0248(8) -0.0050(7) 0.0046(6) 0.0005(6)
C20 0.0331(9) 0.0317(9) 0.0404(10) -0.0112(8) 0.0121(8) 0.0030(7)
C21 0.0214(8) 0.0299(9) 0.0453(11) -0.0030(8) 0.0092(7) -0.0015(7)
C22 0.0384(11) 0.0429(11) 0.0506(12) 0.0040(10) 0.0240(9) -0.0057(9)
C23 0.0251(8) 0.0260(8) 0.0268(8) 0.0001(7) -0.0010(6) 0.0010(6)
C24 0.0314(9) 0.0333(10) 0.0403(11) 0.0020(9) -0.0086(8) 0.0037(8)
C25 0.0311(9) 0.0273(9) 0.0332(9) -0.0071(7) 0.0125(7) 0.0036(7)
C26 0.0387(10) 0.0426(11) 0.0344(10) -0.0089(9) 0.0179(8) -0.0025(8)
C27 0.0300(9) 0.0212(8) 0.0295(9) 0.0018(7) 0.0039(7) 0.0026(6)
C28 0.0463(12) 0.0261(9) 0.0510(12) 0.0070(9) 0.0067(9) 0.0079(8)
C29 0.0179(7) 0.0198(7) 0.0175(7) -0.0009(6) 0.0026(6) -0.0003(5)
C30 0.0180(7) 0.0171(7) 0.0187(7) 0.0010(6) 0.0046(6) 0.0003(5)
C31 0.0193(7) 0.0181(7) 0.0207(7) 0.0010(6) 0.0030(6) -0.0004(6)
C32 0.0210(7) 0.0223(8) 0.0230(8) 0.0037(6) -0.0006(6) 0.0007(6)
C33 0.0209(7) 0.0208(7) 0.0176(7) 0.0025(6) 0.0004(6) -0.0018(6)
C34 0.0190(7) 0.0202(7) 0.0165(7) 0.0008(6) 0.0028(5) -0.0012(5)
C35 0.0222(7) 0.0171(7) 0.0196(7) -0.0011(6) 0.0030(6) -0.0009(6)
C36 0.0219(7) 0.0181(7) 0.0186(7) 0.0022(6) 0.0042(6) 0.0022(6)
C37 0.0237(8) 0.0201(7) 0.0255(8) 0.0043(7) 0.0015(6) 0.0032(6)
C38 0.0233(8) 0.0279(8) 0.0262(8) 0.0075(7) -0.0017(6) 0.0037(6)
C39 0.0198(7) 0.0238(8) 0.0202(7) 0.0034(6) -0.0015(6) 0.0006(6)
C40 0.0172(7) 0.0235(8) 0.0171(7) 0.0013(6) 0.0023(5) 0.0007(6)
C41 0.0219(7) 0.0199(7) 0.0282(8) 0.0018(7) 0.0067(6) 0.0019(6)
C42 0.0270(8) 0.0292(9) 0.0328(9) 0.0001(7) 0.0122(7) -0.0003(7)
C43 0.0257(8) 0.0193(7) 0.0210(7) 0.0022(6) 0.0061(6) 0.0003(6)
C44 0.0360(9) 0.0227(8) 0.0325(9) 0.0059(7) 0.0124(7) 0.0020(7)
C45 0.0242(8) 0.0283(8) 0.0210(8) 0.0042(7) -0.0007(6) -0.0051(6)
C46 0.0245(8) 0.0452(11) 0.0321(9) 0.0063(9) -0.0058(7) -0.0092(8)
C47 0.0293(8) 0.0278(8) 0.0182(7) 0.0022(7) 0.0011(6) -0.0037(7)
C48 0.0454(11) 0.0344(10) 0.0231(8) -0.0057(8) 0.0101(8) -0.0044(8)
C49 0.0323(9) 0.0212(8) 0.0291(9) 0.0077(7) 0.0030(7) 0.0000(7)
C50 0.0351(10) 0.0389(10) 0.0339(10) 0.0047(8) 0.0068(8) -0.0095(8)
C51 0.0311(9) 0.0231(8) 0.0358(9) 0.0038(7) 0.0074(7) 0.0083(7)
C52 0.0443(11) 0.0290(9) 0.0431(11) -0.0057(8) 0.0161(9) 0.0035(8)
C53 0.0263(8) 0.0345(9) 0.0193(8) 0.0007(7) -0.0005(6) -0.0016(7)
C54 0.0370(10) 0.0421(11) 0.0266(9) -0.0027(8) 0.0106(7) -0.0038(8)
C55 0.0212(8) 0.0279(8) 0.0281(8) 0.0019(7) 0.0021(6) 0.0030(6)
C56 0.0210(8) 0.0457(11) 0.0424(11) 0.0048(9) -0.0021(8) 0.0021(8)
C57 0.0629(15) 0.0463(13) 0.0491(13) 0.0089(11) 0.0224(11) 0.0056(11)
C58 0.0431(11) 0.0439(11) 0.0292(9) -0.0003(9) 0.0134(8) -0.0015(9)
C59 0.0351(9) 0.0345(10) 0.0360(10) -0.0086(8) 0.0149(8) 0.0004(8)
C60 0.0336(10) 0.0543(13) 0.0469(12) -0.0114(10) 0.0051(9) 0.0065(9)
C61 0.0354(10) 0.0579(13) 0.0359(10) 0.0055(10) 0.0116(8) 0.0120(9)
C62 0.0335(10) 0.0529(13) 0.0452(12) 0.0134(10) 0.0158(9) 0.0014(9)
C63 0.0410(11) 0.0481(12) 0.0361(10) 0.0177(9) 0.0087(8) -0.0018(9)
C64 0.0410(11) 0.0355(10) 0.0388(11) 0.0079(9) 0.0044(8) -0.0007(8)
Li1 0.0307(15) 0.0330(16) 0.0297(15) -0.0108(13) 0.0091(12) -0.0080(12)
Li2 0.0326(15) 0.0308(15) 0.0259(14) -0.0036(12) 0.0089(12) -0.0074(12)

loop_
_atom_type_symbol
_atom_type_description
_atom_type_scat_dispersion_real
_atom_type_scat_dispersion_imag
_atom_type_scat_source
C C 0.0033 0.0016
;
International Tables for Crystallography
(Vol. C, Tables 4.2.6.8 and 6.1.1.4)
;
H H 0.0000 0.0000
;
International Tables for Crystallography
(Vol. C, Table 6.1.1.4)
;
Al Al 0.0645 0.0514
;
International Tables for Crystallography
(Vol. C, Tables 4.2.6.8 and 6.1.1.4)
;
O O 0.0106 0.0060
;
International Tables for Crystallography
(Vol. C, Tables 4.2.6.8 and 6.1.1.4)
;
Li Li -0.0003 0.0001
;
International Tables for Crystallography
(Vol. C, Tables 4.2.6.8 and 6.1.1.4)
;

loop_
_geom_angle_atom_site_label_1
_geom_angle_atom_site_label_2
_geom_angle_atom_site_label_3
_geom_angle
C1 Al1 Li2 136.73(8)
C1 Al1 Li1 136.02(7)
Li2 Al1 Li1 85.78(9)
C1 Al1 H1 114.7(7)
Li2 Al1 H1 47.5(7)
Li1 Al1 H1 83.8(7)
C1 Al1 H2 120.0(7)
Li2 Al1 H2 47.2(7)
Li1 Al1 H2 96.1(7)
H1 Al1 H2 94.4(10)
C1 Al1 H3 112.4(7)
Li2 Al1 H3 110.9(7)
Li1 Al1 H3 27.3(7)
H1 Al1 H3 108.5(9)
H2 Al1 H3 105.0(10)
C29 Al2 Li1 137.93(8)
C29 Al2 Li2 135.86(7)
Li1 Al2 Li2 85.44(8)
C29 Al2 H4 117.9(7)
Li1 Al2 H4 47.7(7)
Li2 Al2 H4 82.5(7)
C29 Al2 H5 118.4(7)
Li1 Al2 H5 46.3(7)
Li2 Al2 H5 96.8(7)
H4 Al2 H5 93.8(10)
C29 Al2 H6 110.8(7)
Li1 Al2 H6 111.3(7)
Li2 Al2 H6 27.6(7)
H4 Al2 H6 106.9(10)
H5 Al2 H6 107.5(10)
C59 O1 C58 111.53(14)
C59 O1 Li1 114.40(14)
C58 O1 Li1 116.02(14)
C63 O2 C62 113.28(14)
C63 O2 Li2 126.88(15)
C62 O2 Li2 118.66(14)
C2 C1 C12 114.67(13)
C2 C1 Al1 122.91(11)
C12 C1 Al1 122.37(11)
C6 C2 C1 122.36(13)
C6 C2 C3 109.88(13)
C1 C2 C3 127.74(13)
C2 C3 C13 112.70(12)
C2 C3 C15 110.17(12)
C13 C3 C15 109.82(12)
C2 C3 C4 103.03(12)
C13 C3 C4 110.65(12)
C15 C3 C4 110.31(13)
C5 C4 C3 108.26(12)
C5 C4 H4A 110.0
C3 C4 H4A 110.0
C5 C4 H4B 110.0
C3 C4 H4B 110.0
H4A C4 H4B 108.4
C6 C5 C17 112.60(13)
C6 C5 C4 101.83(12)
C17 C5 C4 112.55(13)
C6 C5 C19 108.76(13)
C17 C5 C19 108.57(13)
C4 C5 C19 112.41(13)
C7 C6 C2 120.87(14)
C7 C6 C5 126.11(14)
C2 C6 C5 113.02(13)
C8 C7 C6 118.63(14)
C8 C7 H7 120.7
C6 C7 H7 120.7
C7 C8 C12 120.65(14)
C7 C8 C9 125.61(14)
C12 C8 C9 113.71(13)
C8 C9 C23 109.50(13)
C8 C9 C21 110.86(13)
C23 C9 C21 109.16(14)
C8 C9 C10 102.38(13)
C23 C9 C10 112.21(14)
C21 C9 C10 112.56(14)
C9 C10 C11 108.53(13)
C9 C10 H10A 110.0
C11 C10 H10A 110.0
C9 C10 H10B 110.0
C11 C10 H10B 110.0
H10A C10 H10B 108.4
C12 C11 C25 113.93(13)
C12 C11 C27 107.96(13)
C25 C11 C27 110.12(14)
C12 C11 C10 103.41(12)
C25 C11 C10 110.87(13)
C27 C11 C10 110.34(13)
C8 C12 C1 122.66(14)
C8 C12 C11 109.41(13)
C1 C12 C11 127.92(14)
C14 C13 C3 115.77(13)
C14 C13 H13A 108.3
C3 C13 H13A 108.3
C14 C13 H13B 108.3
C3 C13 H13B 108.3
H13A C13 H13B 107.4
C13 C14 H14A 109.5
C13 C14 H14B 109.5
H14A C14 H14B 109.5
C13 C14 H14C 109.5
H14A C14 H14C 109.5
H14B C14 H14C 109.5
C16 C15 C3 115.51(13)
C16 C15 H15A 108.4
C3 C15 H15A 108.4
C16 C15 H15B 108.4
C3 C15 H15B 108.4
H15A C15 H15B 107.5
C15 C16 H16A 109.5
C15 C16 H16B 109.5
H16A C16 H16B 109.5
C15 C16 H16C 109.5
H16A C16 H16C 109.5
H16B C16 H16C 109.5
C18 C17 C5 116.31(14)
C18 C17 H17A 108.2
C5 C17 H17A 108.2
C18 C17 H17B 108.2
C5 C17 H17B 108.2
H17A C17 H17B 107.4
C17 C18 H18A 109.5
C17 C18 H18B 109.5
H18A C18 H18B 109.5
C17 C18 H18C 109.5
H18A C18 H18C 109.5
H18B C18 H18C 109.5
C20 C19 C5 116.12(14)
C20 C19 H19A 108.3
C5 C19 H19A 108.3
C20 C19 H19B 108.3
C5 C19 H19B 108.3
H19A C19 H19B 107.4
C19 C20 H20A 109.5
C19 C20 H20B 109.5
H20A C20 H20B 109.5
C19 C20 H20C 109.5
H20A C20 H20C 109.5
H20B C20 H20C 109.5
C22 C21 C9 115.70(15)
C22 C21 H21A 108.4
C9 C21 H21A 108.4
C22 C21 H21B 108.4
C9 C21 H21B 108.4
H21A C21 H21B 107.4
C21 C22 H22A 109.5
C21 C22 H22B 109.5
H22A C22 H22B 109.5
C21 C22 H22C 109.5
H22A C22 H22C 109.5
H22B C22 H22C 109.5
C24 C23 C9 115.73(15)
C24 C23 H23A 108.3
C9 C23 H23A 108.3
C24 C23 H23B 108.3
C9 C23 H23B 108.3
H23A C23 H23B 107.4
C23 C24 H24A 109.5
C23 C24 H24B 109.5
H24A C24 H24B 109.5
C23 C24 H24C 109.5
H24A C24 H24C 109.5
H24B C24 H24C 109.5
C26 C25 C11 115.33(15)
C26 C25 H25A 108.4
C11 C25 H25A 108.4
C26 C25 H25B 108.4
C11 C25 H25B 108.4
H25A C25 H25B 107.5
C25 C26 H26A 109.5
C25 C26 H26B 109.5
H26A C26 H26B 109.5
C25 C26 H26C 109.5
H26A C26 H26C 109.5
H26B C26 H26C 109.5
C28 C27 C11 116.31(15)
C28 C27 H27A 108.2
C11 C27 H27A 108.2
C28 C27 H27B 108.2
C11 C27 H27B 108.2
H27A C27 H27B 107.4
C27 C28 H28A 109.5
C27 C28 H28B 109.5
H28A C28 H28B 109.5
C27 C28 H28C 109.5
H28A C28 H28C 109.5
H28B C28 H28C 109.5
C40 C29 C30 114.51(13)
C40 C29 Al2 123.21(11)
C30 C29 Al2 122.22(11)
C34 C30 C29 122.74(14)
C34 C30 C31 109.95(12)
C29 C30 C31 127.31(13)
C30 C31 C41 114.13(13)
C30 C31 C43 108.18(12)
C41 C31 C43 110.94(12)
C30 C31 C32 103.12(12)
C41 C31 C32 109.51(12)
C43 C31 C32 110.70(13)
C33 C32 C31 108.73(12)
C33 C32 H32A 109.9
C31 C32 H32A 109.9
C33 C32 H32B 109.9
C31 C32 H32B 109.9
H32A C32 H32B 108.3
C34 C33 C45 109.73(12)
C34 C33 C47 111.93(13)
C45 C33 C47 111.47(13)
C34 C33 C32 101.91(12)
C45 C33 C32 111.73(13)
C47 C33 C32 109.72(13)
C35 C34 C30 120.62(14)
C35 C34 C33 126.12(14)
C30 C34 C33 113.26(13)
C34 C35 C36 118.58(14)
C34 C35 H35 120.7
C36 C35 H35 120.7
C35 C36 C40 120.51(14)
C35 C36 C37 126.27(14)
C40 C36 C37 113.21(13)
C36 C37 C49 112.94(13)
C36 C37 C38 101.86(13)
C49 C37 C38 112.96(14)
C36 C37 C51 111.44(13)
C49 C37 C51 108.56(14)
C38 C37 C51 108.95(13)
C37 C38 C39 108.67(12)
C37 C38 H38A 110.0
C39 C38 H38A 110.0
C37 C38 H38B 110.0
C39 C38 H38B 110.0
H38A C38 H38B 108.3
C40 C39 C53 112.86(13)
C40 C39 C55 109.10(13)
C53 C39 C55 110.39(13)
C40 C39 C38 103.04(12)
C53 C39 C38 110.44(14)
C55 C39 C38 110.80(13)
C36 C40 C29 123.02(13)
C36 C40 C39 110.06(13)
C29 C40 C39 126.92(14)
C42 C41 C31 115.07(13)
C42 C41 H41A 108.5
C31 C41 H41A 108.5
C42 C41 H41B 108.5
C31 C41 H41B 108.5
H41A C41 H41B 107.5
C41 C42 H42A 109.5
C41 C42 H42B 109.5
H42A C42 H42B 109.5
C41 C42 H42C 109.5
H42A C42 H42C 109.5
H42B C42 H42C 109.5
C44 C43 C31 116.11(13)
C44 C43 H43A 108.3
C31 C43 H43A 108.3
C44 C43 H43B 108.3
C31 C43 H43B 108.3
H43A C43 H43B 107.4
C43 C44 H44A 109.5
C43 C44 H44B 109.5
H44A C44 H44B 109.5
C43 C44 H44C 109.5
H44A C44 H44C 109.5
H44B C44 H44C 109.5
C46 C45 C33 115.31(14)
C46 C45 H45A 108.4
C33 C45 H45A 108.4
C46 C45 H45B 108.4
C33 C45 H45B 108.4
H45A C45 H45B 107.5
C45 C46 H46A 109.5
C45 C46 H46B 109.5
H46A C46 H46B 109.5
C45 C46 H46C 109.5
H46A C46 H46C 109.5
H46B C46 H46C 109.5
C48 C47 C33 116.98(14)
C48 C47 H47A 108.1
C33 C47 H47A 108.1
C48 C47 H47B 108.1
C33 C47 H47B 108.1
H47A C47 H47B 107.3
C47 C48 H48A 109.5
C47 C48 H48B 109.5
H48A C48 H48B 109.5
C47 C48 H48C 109.5
H48A C48 H48C 109.5
H48B C48 H48C 109.5
C50 C49 C37 116.13(15)
C50 C49 H49A 108.3
C37 C49 H49A 108.3
C50 C49 H49B 108.3
C37 C49 H49B 108.3
H49A C49 H49B 107.4
C49 C50 H50A 109.5
C49 C50 H50B 109.5
H50A C50 H50B 109.5
C49 C50 H50C 109.5
H50A C50 H50C 109.5
H50B C50 H50C 109.5
C52 C51 C37 117.33(15)
C52 C51 H51A 108.0
C37 C51 H51A 108.0
C52 C51 H51B 108.0
C37 C51 H51B 108.0
H51A C51 H51B 107.2
C51 C52 H52A 109.5
C51 C52 H52B 109.5
H52A C52 H52B 109.5
C51 C52 H52C 109.5
H52A C52 H52C 109.5
H52B C52 H52C 109.5
C54 C53 C39 115.50(14)
C54 C53 H53A 108.4
C39 C53 H53A 108.4
C54 C53 H53B 108.4
C39 C53 H53B 108.4
H53A C53 H53B 107.5
C53 C54 H54A 109.5
C53 C54 H54B 109.5
H54A C54 H54B 109.5
C53 C54 H54C 109.5
H54A C54 H54C 109.5
H54B C54 H54C 109.5
C56 C55 C39 115.52(15)
C56 C55 H55A 108.4
C39 C55 H55A 108.4
C56 C55 H55B 108.4
C39 C55 H55B 108.4
H55A C55 H55B 107.5
C55 C56 H56A 109.5
C55 C56 H56B 109.5
H56A C56 H56B 109.5
C55 C56 H56C 109.5
H56A C56 H56C 109.5
H56B C56 H56C 109.5
C58 C57 H57A 109.5
C58 C57 H57B 109.5
H57A C57 H57B 109.5
C58 C57 H57C 109.5
H57A C57 H57C 109.5
H57B C57 H57C 109.5
O1 C58 C57 108.99(17)
O1 C58 H58A 109.9
C57 C58 H58A 109.9
O1 C58 H58B 109.9
C57 C58 H58B 109.9
H58A C58 H58B 108.3
O1 C59 C60 109.10(15)
O1 C59 H59A 109.9
C60 C59 H59A 109.9
O1 C59 H59B 109.9
C60 C59 H59B 109.9
H59A C59 H59B 108.3
C59 C60 H60A 109.5
C59 C60 H60B 109.5
H60A C60 H60B 109.5
C59 C60 H60C 109.5
H60A C60 H60C 109.5
H60B C60 H60C 109.5
C62 C61 H61A 109.5
C62 C61 H61B 109.5
H61A C61 H61B 109.5
C62 C61 H61C 109.5
H61A C61 H61C 109.5
H61B C61 H61C 109.5
O2 C62 C61 110.68(16)
O2 C62 H62A 109.5
C61 C62 H62A 109.5
O2 C62 H62B 109.5
C61 C62 H62B 109.5
H62A C62 H62B 108.1
O2 C63 C64 110.04(16)
O2 C63 H63A 109.7
C64 C63 H63A 109.7
O2 C63 H63B 109.7
C64 C63 H63B 109.7
H63A C63 H63B 108.2
C63 C64 H64A 109.5
C63 C64 H64B 109.5
H64A C64 H64B 109.5
C63 C64 H64C 109.5
H64A C64 H64C 109.5
H64B C64 H64C 109.5
O1 Li1 Al2 116.99(13)
O1 Li1 Al1 147.69(14)
Al2 Li1 Al1 94.01(9)
O1 Li1 H3 128.6(6)
Al2 Li1 H3 114.3(6)
Al1 Li1 H3 22.9(5)
O1 Li1 H4 107.9(6)
Al2 Li1 H4 36.2(6)
Al1 Li1 H4 91.5(6)
H3 Li1 H4 114.0(8)
O1 Li1 H5 110.7(6)
Al2 Li1 H5 36.0(6)
Al1 Li1 H5 99.7(6)
H3 Li1 H5 109.6(8)
H4 Li1 H5 72.0(8)
O2 Li2 Al1 131.76(14)
O2 Li2 Al2 133.62(14)
Al1 Li2 Al2 94.58(9)
O2 Li2 H1 121.8(6)
Al1 Li2 H1 37.2(6)
Al2 Li2 H1 92.7(6)
O2 Li2 H2 118.4(6)
Al1 Li2 H2 36.9(6)
Al2 Li2 H2 99.3(6)
H1 Li2 H2 74.0(8)
O2 Li2 H6 112.8(6)
Al1 Li2 H6 115.1(6)
Al2 Li2 H6 22.5(6)
H1 Li2 H6 114.5(8)
H2 Li2 H6 109.6(9)

loop_
_geom_bond_atom_site_label_1
_geom_bond_atom_site_label_2
_geom_bond_distance
Al1 C1 2.0110(16)
Al1 Li2 2.628(3)
Al1 Li1 3.102(3)
Al1 H1 1.597(19)
Al1 H2 1.59(2)
Al1 H3 1.571(17)
Al2 C29 2.0146(16)
Al2 Li1 2.652(3)
Al2 Li2 3.098(3)
Al2 H4 1.58(2)
Al2 H5 1.57(2)
Al2 H6 1.545(19)
O1 C59 1.440(2)
O1 C58 1.452(2)
O1 Li1 1.933(3)
O2 C63 1.433(2)
O2 C62 1.435(2)
O2 Li2 1.904(3)
C1 C2 1.419(2)
C1 C12 1.420(2)
C2 C6 1.403(2)
C2 C3 1.534(2)
C3 C13 1.541(2)
C3 C15 1.547(2)
C3 C4 1.560(2)
C4 C5 1.550(2)
C4 H4A 0.9900
C4 H4B 0.9900
C5 C6 1.520(2)
C5 C17 1.544(2)
C5 C19 1.551(2)
C6 C7 1.386(2)
C7 C8 1.386(2)
C7 H7 0.9500
C8 C12 1.401(2)
C8 C9 1.517(2)
C9 C23 1.546(2)
C9 C21 1.548(2)
C9 C10 1.554(2)
C10 C11 1.558(2)
C10 H10A 0.9900
C10 H10B 0.9900
C11 C12 1.537(2)
C11 C25 1.541(2)
C11 C27 1.551(2)
C13 C14 1.527(2)
C13 H13A 0.9900
C13 H13B 0.9900
C14 H14A 0.9800
C14 H14B 0.9800
C14 H14C 0.9800
C15 C16 1.531(2)
C15 H15A 0.9900
C15 H15B 0.9900
C16 H16A 0.9800
C16 H16B 0.9800
C16 H16C 0.9800
C17 C18 1.522(3)
C17 H17A 0.9900
C17 H17B 0.9900
C18 H18A 0.9800
C18 H18B 0.9800
C18 H18C 0.9800
C19 C20 1.530(2)
C19 H19A 0.9900
C19 H19B 0.9900
C20 H20A 0.9800
C20 H20B 0.9800
C20 H20C 0.9800
C21 C22 1.523(3)
C21 H21A 0.9900
C21 H21B 0.9900
C22 H22A 0.9800
C22 H22B 0.9800
C22 H22C 0.9800
C23 C24 1.529(2)
C23 H23A 0.9900
C23 H23B 0.9900
C24 H24A 0.9800
C24 H24B 0.9800
C24 H24C 0.9800
C25 C26 1.526(3)
C25 H25A 0.9900
C25 H25B 0.9900
C26 H26A 0.9800
C26 H26B 0.9800
C26 H26C 0.9800
C27 C28 1.526(2)
C27 H27A 0.9900
C27 H27B 0.9900
C28 H28A 0.9800
C28 H28B 0.9800
C28 H28C 0.9800
C29 C40 1.418(2)
C29 C30 1.418(2)
C30 C34 1.402(2)
C30 C31 1.535(2)
C31 C41 1.548(2)
C31 C43 1.548(2)
C31 C32 1.555(2)
C32 C33 1.554(2)
C32 H32A 0.9900
C32 H32B 0.9900
C33 C34 1.521(2)
C33 C45 1.540(2)
C33 C47 1.549(2)
C34 C35 1.390(2)
C35 C36 1.392(2)
C35 H35 0.9500
C36 C40 1.398(2)
C36 C37 1.523(2)
C37 C49 1.545(2)
C37 C38 1.549(2)
C37 C51 1.556(2)
C38 C39 1.561(2)
C38 H38A 0.9900
C38 H38B 0.9900
C39 C40 1.536(2)
C39 C53 1.543(2)
C39 C55 1.552(2)
C41 C42 1.527(2)
C41 H41A 0.9900
C41 H41B 0.9900
C42 H42A 0.9800
C42 H42B 0.9800
C42 H42C 0.9800
C43 C44 1.527(2)
C43 H43A 0.9900
C43 H43B 0.9900
C44 H44A 0.9800
C44 H44B 0.9800
C44 H44C 0.9800
C45 C46 1.525(2)
C45 H45A 0.9900
C45 H45B 0.9900
C46 H46A 0.9800
C46 H46B 0.9800
C46 H46C 0.9800
C47 C48 1.523(2)
C47 H47A 0.9900
C47 H47B 0.9900
C48 H48A 0.9800
C48 H48B 0.9800
C48 H48C 0.9800
C49 C50 1.521(3)
C49 H49A 0.9900
C49 H49B 0.9900
C50 H50A 0.9800
C50 H50B 0.9800
C50 H50C 0.9800
C51 C52 1.527(3)
C51 H51A 0.9900
C51 H51B 0.9900
C52 H52A 0.9800
C52 H52B 0.9800
C52 H52C 0.9800
C53 C54 1.533(2)
C53 H53A 0.9900
C53 H53B 0.9900
C54 H54A 0.9800
C54 H54B 0.9800
C54 H54C 0.9800
C55 C56 1.530(2)
C55 H55A 0.9900
C55 H55B 0.9900
C56 H56A 0.9800
C56 H56B 0.9800
C56 H56C 0.9800
C57 C58 1.492(3)
C57 H57A 0.9800
C57 H57B 0.9800
C57 H57C 0.9800
C58 H58A 0.9900
C58 H58B 0.9900
C59 C60 1.501(3)
C59 H59A 0.9900
C59 H59B 0.9900
C60 H60A 0.9800
C60 H60B 0.9800
C60 H60C 0.9800
C61 C62 1.486(3)
C61 H61A 0.9800
C61 H61B 0.9800
C61 H61C 0.9800
C62 H62A 0.9900
C62 H62B 0.9900
C63 C64 1.493(3)
C63 H63A 0.9900
C63 H63B 0.9900
C64 H64A 0.9800
C64 H64B 0.9800
C64 H64C 0.9800
Li1 H3 1.851(18)
Li1 H4 1.97(2)
Li1 H5 1.94(2)
Li2 H1 1.945(19)
Li2 H2 1.94(2)
Li2 H6 1.871(19)

loop_
_geom_torsion_atom_site_label_1
_geom_torsion_atom_site_label_2
_geom_torsion_atom_site_label_3
_geom_torsion_atom_site_label_4
_geom_torsion
C12 C1 C2 C6 -3.8(2)
Al1 C1 C2 C6 178.72(11)
C12 C1 C2 C3 174.17(14)
Al1 C1 C2 C3 -3.3(2)
C6 C2 C3 C13 128.82(14)
C1 C2 C3 C13 -49.4(2)
C6 C2 C3 C15 -108.14(14)
C1 C2 C3 C15 73.67(19)
C6 C2 C3 C4 9.54(16)
C1 C2 C3 C4 -168.65(15)
C2 C3 C4 C5 -18.39(16)
C13 C3 C4 C5 -139.09(13)
C15 C3 C4 C5 99.19(14)
C3 C4 C5 C6 19.78(16)
C3 C4 C5 C17 140.58(13)
C3 C4 C5 C19 -96.44(15)
C1 C2 C6 C7 2.4(2)
C3 C2 C6 C7 -175.92(13)
C1 C2 C6 C5 -178.59(13)
C3 C2 C6 C5 3.10(17)
C17 C5 C6 C7 43.9(2)
C4 C5 C6 C7 164.65(15)
C19 C5 C6 C7 -76.50(19)
C17 C5 C6 C2 -135.08(14)
C4 C5 C6 C2 -14.30(17)
C19 C5 C6 C2 104.55(15)
C2 C6 C7 C8 1.5(2)
C5 C6 C7 C8 -177.39(14)
C6 C7 C8 C12 -3.7(2)
C6 C7 C8 C9 174.29(14)
C7 C8 C9 C23 68.2(2)
C12 C8 C9 C23 -113.74(15)
C7 C8 C9 C21 -52.3(2)
C12 C8 C9 C21 125.76(15)
C7 C8 C9 C10 -172.58(15)
C12 C8 C9 C10 5.49(17)
C8 C9 C10 C11 -13.50(17)
C23 C9 C10 C11 103.81(15)
C21 C9 C10 C11 -132.58(15)
C9 C10 C11 C12 16.28(17)
C9 C10 C11 C25 138.77(14)
C9 C10 C11 C27 -98.96(15)
C7 C8 C12 C1 2.1(2)
C9 C8 C12 C1 -176.09(14)
C7 C8 C12 C11 -176.98(14)
C9 C8 C12 C11 4.84(18)
C2 C1 C12 C8 1.6(2)
Al1 C1 C12 C8 179.10(11)
C2 C1 C12 C11 -179.50(14)
Al1 C1 C12 C11 -2.0(2)
C25 C11 C12 C8 -133.35(14)
C27 C11 C12 C8 104.01(15)
C10 C11 C12 C8 -12.92(17)
C25 C11 C12 C1 47.6(2)
C27 C11 C12 C1 -75.00(19)
C10 C11 C12 C1 168.07(15)
C2 C3 C13 C14 -46.97(18)
C15 C3 C13 C14 -170.20(14)
C4 C3 C13 C14 67.79(17)
C2 C3 C15 C16 -174.74(13)
C13 C3 C15 C16 -50.04(18)
C4 C3 C15 C16 72.17(17)
C6 C5 C17 C18 46.60(19)
C4 C5 C17 C18 -67.82(18)
C19 C5 C17 C18 167.08(14)
C6 C5 C19 C20 -178.98(14)
C17 C5 C19 C20 58.19(18)
C4 C5 C19 C20 -67.00(18)
C8 C9 C21 C22 -50.3(2)
C23 C9 C21 C22 -171.03(15)
C10 C9 C21 C22 63.69(19)
C8 C9 C23 C24 -175.70(14)
C21 C9 C23 C24 -54.16(19)
C10 C9 C23 C24 71.33(19)
C12 C11 C25 C26 49.3(2)
C27 C11 C25 C26 170.71(15)
C10 C11 C25 C26 -66.89(19)
C12 C11 C27 C28 173.73(15)
C25 C11 C27 C28 48.8(2)
C10 C11 C27 C28 -73.93(19)
C40 C29 C30 C34 -1.3(2)
Al2 C29 C30 C34 -178.75(11)
C40 C29 C30 C31 179.26(14)
Al2 C29 C30 C31 1.8(2)
C34 C30 C31 C41 128.75(14)
C29 C30 C31 C41 -51.7(2)
C34 C30 C31 C43 -107.25(14)
C29 C30 C31 C43 72.27(19)
C34 C30 C31 C32 10.05(16)
C29 C30 C31 C32 -170.43(15)
C30 C31 C32 C33 -16.82(16)
C41 C31 C32 C33 -138.69(13)
C43 C31 C32 C33 98.68(14)
C31 C32 C33 C34 16.90(16)
C31 C32 C33 C45 134.00(13)
C31 C32 C33 C47 -101.85(14)
C29 C30 C34 C35 1.3(2)
C31 C30 C34 C35 -179.16(14)
C29 C30 C34 C33 -178.96(14)
C31 C30 C34 C33 0.59(18)
C45 C33 C34 C35 50.3(2)
C47 C33 C34 C35 -74.01(19)
C32 C33 C34 C35 168.82(15)
C45 C33 C34 C30 -129.45(14)
C47 C33 C34 C30 106.25(15)
C32 C33 C34 C30 -10.91(17)
C30 C34 C35 C36 -1.2(2)
C33 C34 C35 C36 179.06(14)
C34 C35 C36 C40 1.3(2)
C34 C35 C36 C37 -177.20(15)
C35 C36 C37 C49 -46.8(2)
C40 C36 C37 C49 134.67(15)
C35 C36 C37 C38 -168.22(15)
C40 C36 C37 C38 13.22(17)
C35 C36 C37 C51 75.7(2)
C40 C36 C37 C51 -102.82(16)
C36 C37 C38 C39 -17.72(17)
C49 C37 C38 C39 -139.16(14)
C51 C37 C38 C39 100.12(15)
C37 C38 C39 C40 16.14(17)
C37 C38 C39 C53 136.93(14)
C37 C38 C39 C55 -100.43(15)
C35 C36 C40 C29 -1.4(2)
C37 C36 C40 C29 177.27(14)
C35 C36 C40 C39 177.91(14)
C37 C36 C40 C39 -3.44(18)
C30 C29 C40 C36 1.3(2)
Al2 C29 C40 C36 178.77(12)
C30 C29 C40 C39 -177.85(14)
Al2 C29 C40 C39 -0.4(2)
C53 C39 C40 C36 -127.05(15)
C55 C39 C40 C36 109.85(15)
C38 C39 C40 C36 -7.93(17)
C53 C39 C40 C29 52.2(2)
C55 C39 C40 C29 -70.9(2)
C38 C39 C40 C29 171.33(15)
C30 C31 C41 C42 -46.67(18)
C43 C31 C41 C42 -169.17(13)
C32 C31 C41 C42 68.33(17)
C30 C31 C43 C44 -170.87(13)
C41 C31 C43 C44 -44.97(18)
C32 C31 C43 C44 76.83(17)
C34 C33 C45 C46 176.53(15)
C47 C33 C45 C46 -58.9(2)
C32 C33 C45 C46 64.27(19)
C34 C33 C47 C48 70.14(18)
C45 C33 C47 C48 -53.18(19)
C32 C33 C47 C48 -177.49(14)
C36 C37 C49 C50 -58.9(2)
C38 C37 C49 C50 56.07(19)
C51 C37 C49 C50 177.01(14)
C36 C37 C51 C52 -68.15(19)
C49 C37 C51 C52 56.85(19)
C38 C37 C51 C52 -179.76(15)
C40 C39 C53 C54 46.7(2)
C55 C39 C53 C54 169.08(15)
C38 C39 C53 C54 -68.04(18)
C40 C39 C55 C56 171.90(15)
C53 C39 C55 C56 47.3(2)
C38 C39 C55 C56 -75.32(18)
C59 O1 C58 C57 -177.32(16)
Li1 O1 C58 C57 49.3(2)
C58 O1 C59 C60 163.90(16)
Li1 O1 C59 C60 -61.9(2)
C63 O2 C62 C61 177.27(18)
Li2 O2 C62 C61 -14.3(3)
C62 O2 C63 C64 173.72(17)
Li2 O2 C63 C64 6.4(3)
